data_2222016
loop_
_publ_author_name
'Thomas, Lynne H.'
'Boyle, Bryan'
'Clive, Lesley A.'
'Collins, Anna'
'Currie, Lynsey D.'
'Gogol, Malgorzata'
'Hastings, Claire'
'Jones, Andrew O. F.'
'Kennedy, Jennifer L.'
'Kerr, Graham B.'
'Kidd, Alastair'
'Lawton, Lorreta M.'
'Macintyre, Susan J.'
'MacLean, Niall M.'
'Martin, Alan R. G.'
'McGonagle, Kate'
'Melrose, Samantha'
'Rew, Gaius A.'
'Robinson, Colin W.'
'Schmidtmann, Marc'
'Turnbull, Felicity B.'
'Williams, Lewis G.'
'Wiseman, Alan Y.'
'Wocial, Malgorzata H.'
'Wilson, Chick C.'

_publ_section_title
;
 2-Acetylpyridinium bromanilate
;
_journal_coeditor_code HB2948
_journal_issue 6
_journal_name_full 'Acta Crystallographica Section E'
_journal_page_first o1218
_journal_paper_doi 10.1107/S1600536809016456
_journal_volume 65
_journal_year 2009
_chemical_formula_iupac 'C7 H8 N O +, C6 H Br2 O4 -'
_chemical_formula_moiety 'C7 H8 N O +, C6 H Br2 O4 -'
_chemical_formula_sum 'C13 H9 Br2 N O5'
_chemical_formula_weight 419.03
_chemical_name_systematic
;
2-Acetylpyridinium bromanilate
;
_space_group_IT_number 14
_symmetry_cell_setting monoclinic
_symmetry_space_group_name_Hall '-P 2ybc'
_symmetry_space_group_name_H-M 'P 1 21/c 1'
_atom_sites_solution_hydrogens difmap
_atom_sites_solution_primary direct
_atom_sites_solution_secondary difmap
_audit_creation_method 'WinGX routine CIF_UPDATE'
_cell_angle_alpha 90
_cell_angle_beta 112.396(2)
_cell_angle_gamma 90
_cell_formula_units_Z 4
_cell_length_a 9.1323(5)
_cell_length_b 13.3821(7)
_cell_length_c 12.2287(7)
_cell_measurement_reflns_used 13698
_cell_measurement_temperature 100(2)
_cell_measurement_theta_max 55.21
_cell_measurement_theta_min 6.09
_cell_volume 1381.74(13)
_computing_cell_refinement 'CrystalClear (Rigaku/MSC, 2008)'
_computing_data_collection 'CrystalClear (Rigaku/MSC, 2008)'
_computing_data_reduction 'CrystalClear (Rigaku/MSC, 2008)'
_computing_molecular_graphics 'ORTEP-3 (Farrugia, 1997) and Mercury (Macrae <i>et al.</i>,  2006)'
_computing_publication_material 'WinGX (Farrugia, 1999)'
_computing_structure_refinement 'SHELXL97 (Sheldrick, 2008)'
_computing_structure_solution 'SHELXS97 (Sheldrick, 2008)'
_diffrn_ambient_temperature 100(2)
_diffrn_measured_fraction_theta_full 0.996
_diffrn_measured_fraction_theta_max 0.996
_diffrn_measurement_device_type
;
Rigaku R-AXIS RAPID IP
;
_diffrn_measurement_method \w
_diffrn_radiation_monochromator graphite
_diffrn_radiation_type MoK\a
_diffrn_radiation_wavelength 0.71073
_diffrn_reflns_av_R_equivalents 0.036
_diffrn_reflns_limit_h_max 11
_diffrn_reflns_limit_h_min -11
_diffrn_reflns_limit_k_max 17
_diffrn_reflns_limit_k_min -17
_diffrn_reflns_limit_l_max 15
_diffrn_reflns_limit_l_min -15
_diffrn_reflns_number 17193
_diffrn_reflns_theta_full 27.48
_diffrn_reflns_theta_max 27.48
_diffrn_reflns_theta_min 3.04
_exptl_absorpt_coefficient_mu 5.887
_exptl_absorpt_correction_T_max 1.000
_exptl_absorpt_correction_T_min 0.561
_exptl_absorpt_correction_type empirical
_exptl_absorpt_process_details '(CrystalClear; Rigaku/MSC, 2008)'
_exptl_crystal_colour red
_exptl_crystal_density_diffrn 2.014
_exptl_crystal_density_method 'not measured'
_exptl_crystal_description block
_exptl_crystal_F_000 816
_exptl_crystal_size_max 0.25
_exptl_crystal_size_mid 0.2
_exptl_crystal_size_min 0.1
_refine_diff_density_max 0.427
_refine_diff_density_min -0.307
_refine_ls_extinction_method none
_refine_ls_goodness_of_fit_ref 1.04
_refine_ls_hydrogen_treatment mixed
_refine_ls_matrix_type full
_refine_ls_number_parameters 219
_refine_ls_number_reflns 3156
_refine_ls_number_restraints 0
_refine_ls_restrained_S_all 1.04
_refine_ls_R_factor_all 0.0268
_refine_ls_R_factor_gt 0.0216
_refine_ls_shift/su_max 0.001
_refine_ls_shift/su_mean 0
_refine_ls_structure_factor_coef Fsqd
_refine_ls_weighting_details 'calc w=1/[\s^2^(Fo^2^)+(0.0229P)^2^+0.7894P] where P=(Fo^2^+2Fc^2^)/3'
_refine_ls_weighting_scheme calc
_refine_ls_wR_factor_ref 0.0499
_reflns_number_gt 2793
_reflns_number_total 3156
_reflns_threshold_expression I>2\s(I)
_cod_data_source_file hb2948.cif
_cod_data_source_block I
_cod_original_sg_symbol_H-M 'P 21/c'
_cod_database_code 2222016
_cod_database_fobs_code 2222016

loop_
_symmetry_equiv_pos_as_xyz
'x, y, z'
'-x, y+1/2, -z+1/2'
'-x, -y, -z'
'x, -y-1/2, z-1/2'

loop_
_atom_site_type_symbol
_atom_site_label
_atom_site_fract_x
_atom_site_fract_y
_atom_site_fract_z
_atom_site_U_iso_or_equiv
_atom_site_adp_type
_atom_site_calc_flag
_atom_site_refinement_flags
_atom_site_occupancy
_atom_site_disorder_assembly
_atom_site_disorder_group
H H6 0.611(3) 0.307(2) 0.195(3) 0.041(8) Uiso d . 1 . .
O O5 0.50649(17) 0.44777(11) 0.25644(13) 0.0201(3) Uani d . 1 . .
N N1 0.5396(2) 0.29814(12) 0.11977(16) 0.0152(3) Uani d . 1 . .
C C12 0.4282(2) 0.45501(15) 0.15172(18) 0.0160(4) Uani d . 1 . .
C C11 0.5549(2) 0.22016(16) 0.05849(19) 0.0200(4) Uani d . 1 . .
H H5 0.637(3) 0.1735(18) 0.102(2) 0.024 Uiso d . 1 . .
C C8 0.3294(2) 0.36207(16) -0.04572(18) 0.0173(4) Uani d . 1 . .
H H2 0.263(3) 0.4122(18) -0.076(2) 0.021 Uiso d . 1 . .
C C10 0.4555(3) 0.20854(17) -0.0595(2) 0.0223(5) Uani d . 1 . .
H H4 0.468(3) 0.156(2) -0.099(2) 0.027 Uiso d . 1 . .
C C7 0.4298(2) 0.37017(14) 0.07151(17) 0.0145(4) Uani d . 1 . .
C C9 0.3417(3) 0.28035(17) -0.11190(19) 0.0217(4) Uani d . 1 . .
H H3 0.274(3) 0.2759(19) -0.195(2) 0.026 Uiso d . 1 . .
C C13 0.3272(3) 0.54328(17) 0.0970(2) 0.0232(5) Uani d . 1 . .
H H9 0.351(3) 0.595(2) 0.152(2) 0.028 Uiso d . 1 . .
H H7 0.340(3) 0.5618(19) 0.027(2) 0.028 Uiso d . 1 . .
H H8 0.222(3) 0.5245(19) 0.076(2) 0.028 Uiso d . 1 . .
H H1 0.663(4) 0.511(2) 0.426(3) 0.050(10) Uiso d . 1 . .
Br Br1 0.92699(2) 0.416206(15) 0.738904(17) 0.01764(6) Uani d . 1 . .
Br Br2 0.98903(2) 0.811177(15) 0.427719(17) 0.01869(6) Uani d . 1 . .
O O1 1.19471(16) 0.56928(11) 0.79086(12) 0.0180(3) Uani d . 1 . .
O O2 1.22536(16) 0.73058(10) 0.67034(12) 0.0186(3) Uani d . 1 . .
O O3 0.73311(16) 0.64428(11) 0.37219(12) 0.0198(3) Uani d . 1 . .
C C5 0.9790(2) 0.69726(14) 0.51628(17) 0.0150(4) Uani d . 1 . .
O O4 0.70848(17) 0.48853(11) 0.48976(14) 0.0197(3) Uani d . 1 . .
C C1 0.8359(2) 0.54445(15) 0.54043(18) 0.0152(4) Uani d . 1 . .
C C6 0.8462(2) 0.63450(15) 0.46801(17) 0.0149(4) Uani d . 1 . .
C C4 1.1029(2) 0.67882(14) 0.62391(18) 0.0139(4) Uani d . 1 . .
C C3 1.0879(2) 0.58650(14) 0.69581(17) 0.0143(4) Uani d . 1 . .
C C2 0.9474(2) 0.52459(14) 0.64757(17) 0.0145(4) Uani d . 1 . .

loop_
_atom_site_aniso_label
_atom_site_aniso_U_11
_atom_site_aniso_U_22
_atom_site_aniso_U_33
_atom_site_aniso_U_12
_atom_site_aniso_U_13
_atom_site_aniso_U_23
O5 0.0225(8) 0.0205(7) 0.0161(7) -0.0024(6) 0.0059(6) -0.0021(6)
N1 0.0126(8) 0.0165(8) 0.0135(8) 0.0001(6) 0.0014(7) 0.0008(7)
C12 0.0157(10) 0.0161(10) 0.0184(10) -0.0023(7) 0.0088(8) 0.0005(8)
C11 0.0178(10) 0.0179(10) 0.0219(11) 0.0044(8) 0.0048(9) 0.0002(8)
C8 0.0129(10) 0.0206(10) 0.0158(10) 0.0007(8) 0.0024(8) 0.0035(8)
C10 0.0277(12) 0.0212(11) 0.0185(11) 0.0005(9) 0.0093(9) -0.0056(9)
C7 0.0138(9) 0.0143(9) 0.0158(10) -0.0004(7) 0.0062(8) 0.0011(8)
C9 0.0242(11) 0.0246(11) 0.0137(10) -0.0027(9) 0.0045(9) -0.0002(8)
C13 0.0271(12) 0.0209(11) 0.0249(12) 0.0057(9) 0.0135(10) 0.0023(9)
Br1 0.01649(11) 0.01824(11) 0.01617(11) -0.00241(7) 0.00395(8) 0.00493(7)
Br2 0.02145(12) 0.01616(11) 0.01540(11) -0.00364(7) 0.00360(9) 0.00339(7)
O1 0.0164(7) 0.0188(7) 0.0144(7) -0.0007(5) 0.0011(6) 0.0018(6)
O2 0.0172(7) 0.0158(7) 0.0185(7) -0.0026(5) 0.0020(6) 0.0016(6)
O3 0.0182(7) 0.0229(8) 0.0137(7) -0.0020(6) 0.0008(6) 0.0032(6)
C5 0.0184(10) 0.0128(9) 0.0129(9) -0.0001(7) 0.0051(8) 0.0021(7)
O4 0.0168(8) 0.0208(8) 0.0154(7) -0.0058(6) -0.0008(6) 0.0026(6)
C1 0.0155(10) 0.0153(9) 0.0154(10) -0.0005(7) 0.0065(8) -0.0014(8)
C6 0.0156(10) 0.0165(10) 0.0127(9) 0.0016(7) 0.0057(8) 0.0005(8)
C4 0.0147(10) 0.0122(9) 0.0152(10) 0.0003(7) 0.0061(8) -0.0013(7)
C3 0.0164(10) 0.0136(9) 0.0145(10) 0.0013(7) 0.0077(8) -0.0015(7)
C2 0.0167(10) 0.0130(9) 0.0151(9) -0.0001(7) 0.0075(8) 0.0012(7)

loop_
_atom_type_symbol
_atom_type_description
_atom_type_scat_dispersion_real
_atom_type_scat_dispersion_imag
_atom_type_scat_source
C C 0.0033 0.0016 'International Tables Vol C Tables 4.2.6.8 and 6.1.1.4'
H H 0 0 'International Tables Vol C Tables 4.2.6.8 and 6.1.1.4'
Br Br -0.2901 2.4595 'International Tables Vol C Tables 4.2.6.8 and 6.1.1.4'
N N 0.0061 0.0033 'International Tables Vol C Tables 4.2.6.8 and 6.1.1.4'
O O 0.0106 0.006 'International Tables Vol C Tables 4.2.6.8 and 6.1.1.4'

loop_
_geom_angle_atom_site_label_1
_geom_angle_atom_site_label_2
_geom_angle_atom_site_label_3
_geom_angle_site_symmetry_1
_geom_angle_site_symmetry_3
_geom_angle
_geom_angle_publ_flag
C11 N1 C7 . . 122.38(18) ?
C11 N1 H6 . . 119.2(18) ?
C7 N1 H6 . . 118.2(18) ?
O5 C12 C13 . . 123.61(19) ?
O5 C12 C7 . . 118.77(18) ?
C13 C12 C7 . . 117.62(18) ?
N1 C11 C10 . . 120.53(19) ?
N1 C11 H5 . . 115.3(15) ?
C10 C11 H5 . . 124.2(15) ?
C7 C8 C9 . . 119.83(19) ?
C7 C8 H2 . . 117.2(16) ?
C9 C8 H2 . . 122.9(16) ?
C9 C10 C11 . . 118.8(2) ?
C9 C10 H4 . . 122.0(16) ?
C11 C10 H4 . . 119.1(16) ?
N1 C7 C8 . . 119.03(18) ?
N1 C7 C12 . . 116.30(17) ?
C8 C7 C12 . . 124.67(18) ?
C10 C9 C8 . . 119.39(19) ?
C10 C9 H3 . . 120.6(15) ?
C8 C9 H3 . . 119.9(15) ?
C12 C13 H9 . . 109.4(16) ?
C12 C13 H7 . . 110.4(16) ?
H9 C13 H7 . . 112(2) ?
C12 C13 H8 . . 107.8(16) ?
H9 C13 H8 . . 110(2) ?
H7 C13 H8 . . 107(2) ?
C4 C5 C6 . . 123.42(18) ?
C4 C5 Br2 . . 119.00(14) ?
C6 C5 Br2 . . 117.57(14) ?
C1 O4 H1 . . 107(2) ?
O4 C1 C2 . . 123.31(19) ?
O4 C1 C6 . . 114.51(17) ?
C2 C1 C6 . . 122.18(17) ?
O3 C6 C5 . . 127.49(19) ?
O3 C6 C1 . . 114.86(17) ?
C5 C6 C1 . . 117.65(17) ?
O2 C4 C5 . . 126.44(18) ?
O2 C4 C3 . . 116.07(17) ?
C5 C4 C3 . . 117.48(17) ?
O1 C3 C2 . . 122.78(18) ?
O1 C3 C4 . . 118.58(17) ?
C2 C3 C4 . . 118.64(17) ?
C1 C2 C3 . . 120.51(18) ?
C1 C2 Br1 . . 121.41(15) ?
C3 C2 Br1 . . 118.08(14) ?

loop_
_geom_bond_atom_site_label_1
_geom_bond_atom_site_label_2
_geom_bond_site_symmetry_2
_geom_bond_distance
_geom_bond_publ_flag
O5 C12 . 1.209(2) ?
N1 C11 . 1.323(3) ?
N1 C7 . 1.353(2) ?
N1 H6 . 0.91(3) ?
C12 C13 . 1.491(3) ?
C12 C7 . 1.504(3) ?
C11 C10 . 1.390(3) ?
C11 H5 . 0.96(3) ?
C8 C7 . 1.381(3) ?
C8 C9 . 1.390(3) ?
C8 H2 . 0.89(2) ?
C10 C9 . 1.381(3) ?
C10 H4 . 0.88(3) ?
C9 H3 . 0.97(3) ?
C13 H9 . 0.93(3) ?
C13 H7 . 0.94(3) ?
C13 H8 . 0.93(3) ?
Br1 C2 . 1.8826(19) ?
Br2 C5 . 1.8922(19) ?
O1 C3 . 1.221(2) ?
O2 C4 . 1.253(2) ?
O3 C6 . 1.239(2) ?
C5 C4 . 1.392(3) ?
C5 C6 . 1.407(3) ?
O4 C1 . 1.322(2) ?
O4 H1 . 0.79(3) ?
C1 C2 . 1.344(3) ?
C1 C6 . 1.520(3) ?
C4 C3 . 1.552(3) ?
C3 C2 . 1.451(3) ?

loop_
_geom_hbond_atom_site_label_D
_geom_hbond_atom_site_label_H
_geom_hbond_atom_site_label_A
_geom_hbond_site_symmetry_A
_geom_hbond_distance_DH
_geom_hbond_distance_HA
_geom_hbond_distance_DA
_geom_hbond_angle_DHA
O4 H1 O5 . 0.78(3) 2.20(3) 2.798(2) 134(3)
N1 H6 O2 3_766 0.91(3) 1.83(3) 2.673(2) 154(3)

loop_
_cod_related_entry_id
_cod_related_entry_database
_cod_related_entry_code
1 ChemSpider 30655785
